data_7223424
loop_
_publ_author_name
'Shah, Tariq A.'
'Ahmad, Zubair'
'Mir, Niyaz A.'
'Muneer, Mohammad'
'Ahmad, Musheer'
'Rath, Nigam P.'

_publ_section_title
;
 One step synthesis of highly functionalized thiazolo[3,2-
 b][1,2,4]triazole, triazolo[1,5-a]pyrimidine and triazolo[3,4-
 b][1,3,4]thiadiazine&#x2020;
;
_journal_name_full 'RSC Adv.'
_journal_paper_doi 10.1039/C5RA21270G
_journal_year 2015
_chemical_formula_moiety 'C6 H7 N3 O2 S'
_chemical_formula_sum 'C6 H7 N3 O2 S'
_chemical_formula_weight 185.21
_chemical_melting_point 473
_chemical_name_systematic 'methyl 3-((1H-1,2,4-triazol-3-yl)amino)acrylate (44)'
_space_group_crystal_system monoclinic
_space_group_IT_number 14
_space_group_name_Hall '-P 2yn'
_space_group_name_H-M_alt 'P 1 21/n 1'
_symmetry_space_group_name_Hall '-P 2yn'
_symmetry_space_group_name_H-M 'P 1 21/n 1'
_atom_sites_solution_hydrogens mixed
_atom_sites_solution_primary direct
_atom_sites_solution_secondary difmap
_audit_creation_method SHELXL-2014/6
_audit_update_record
;
2015-07-06 deposited with the CCDC.
2015-12-02 downloaded from the CCDC.
;
_cell_angle_alpha 90
_cell_angle_beta 103.129(4)
_cell_angle_gamma 90
_cell_formula_units_Z 4
_cell_length_a 5.4918(4)
_cell_length_b 16.0080(11)
_cell_length_c 9.4419(7)
_cell_measurement_reflns_used 8434
_cell_measurement_temperature 100(2)
_cell_measurement_theta_max 36.15
_cell_measurement_theta_min 2.55
_cell_volume 808.37(10)
_computing_cell_refinement 'Bruker SAINT'
_computing_data_collection 'Bruker APEX2'
_computing_data_reduction 'Bruker SAINT'
_computing_molecular_graphics 'Bruker SHELXTL'
_computing_publication_material 'Bruker SHELXTL'
_computing_structure_refinement 'SHELXL-2014/6 (Sheldrick, 2014)'
_computing_structure_solution 'SHELXT-2013 (Sheldrick, 2008)'
_diffrn_ambient_temperature 100(2)
_diffrn_measured_fraction_theta_full 0.999
_diffrn_measured_fraction_theta_max 0.984
_diffrn_measurement_device_type 'Bruker APEX-II CCD'
_diffrn_measurement_method '\f and \w scans'
_diffrn_radiation_type MoK\a
_diffrn_radiation_wavelength 0.71073
_diffrn_reflns_av_R_equivalents 0.0672
_diffrn_reflns_av_unetI/netI 0.0585
_diffrn_reflns_laue_measured_fraction_full 0.999
_diffrn_reflns_laue_measured_fraction_max 0.984
_diffrn_reflns_limit_h_max 9
_diffrn_reflns_limit_h_min -9
_diffrn_reflns_limit_k_max 26
_diffrn_reflns_limit_k_min -21
_diffrn_reflns_limit_l_max 15
_diffrn_reflns_limit_l_min -15
_diffrn_reflns_number 21213
_diffrn_reflns_point_group_measured_fraction_full 0.999
_diffrn_reflns_point_group_measured_fraction_max 0.984
_diffrn_reflns_theta_full 25.242
_diffrn_reflns_theta_max 36.346
_diffrn_reflns_theta_min 2.545
_exptl_absorpt_coefficient_mu 0.361
_exptl_absorpt_correction_T_max 0.8625
_exptl_absorpt_correction_T_min 0.7000
_exptl_absorpt_correction_type multi-scan
_exptl_absorpt_process_details 'sadabs v2014/3'
_exptl_crystal_colour colourless
_exptl_crystal_density_diffrn 1.522
_exptl_crystal_density_method 'not measured'
_exptl_crystal_description block
_exptl_crystal_F_000 384
_exptl_crystal_recrystallization_method 'Re-crystallisation from solvent: acetonitrile'
_exptl_crystal_size_max 0.249
_exptl_crystal_size_mid 0.221
_exptl_crystal_size_min 0.201
_refine_diff_density_max 0.576
_refine_diff_density_min -0.620
_refine_diff_density_rms 0.142
_refine_ls_extinction_method none
_refine_ls_goodness_of_fit_ref 1.035
_refine_ls_hydrogen_treatment mixed
_refine_ls_matrix_type full
_refine_ls_number_parameters 114
_refine_ls_number_reflns 3867
_refine_ls_number_restraints 0
_refine_ls_restrained_S_all 1.035
_refine_ls_R_factor_all 0.0616
_refine_ls_R_factor_gt 0.0509
_refine_ls_shift/su_max 0.001
_refine_ls_shift/su_mean 0.000
_refine_ls_structure_factor_coef Fsqd
_refine_ls_weighting_details 'w=1/[\s^2^(Fo^2^)+(0.0967P)^2^] where P=(Fo^2^+2Fc^2^)/3'
_refine_ls_weighting_scheme calc
_refine_ls_wR_factor_gt 0.1485
_refine_ls_wR_factor_ref 0.1563
_reflns_Friedel_coverage 0.000
_reflns_number_gt 3109
_reflns_number_total 3867
_reflns_threshold_expression 'I > 2\s(I)'
_cod_data_source_file c5ra21270g2.cif
_cod_data_source_block r515
_cod_database_code 7223424
_shelx_space_group_comment
; 
The symmetry employed for this shelxl refinement is uniquely defined 
by the following loop, which should always be used as a source of 
symmetry information in preference to the above space-group names. 
They are only intended as comments. 
;
_shelx_estimated_absorpt_t_min 0.916
_shelx_estimated_absorpt_t_max 0.931
_shelxl_version_number 2014/6

loop_
_space_group_symop_operation_xyz
'x, y, z'
'-x+1/2, y+1/2, -z+1/2'
'-x, -y, -z'
'x-1/2, -y-1/2, z-1/2'

loop_
_atom_site_label
_atom_site_type_symbol
_atom_site_fract_x
_atom_site_fract_y
_atom_site_fract_z
_atom_site_U_iso_or_equiv
_atom_site_adp_type
_atom_site_occupancy
_atom_site_site_symmetry_order
_atom_site_calc_flag
_atom_site_refinement_flags_posn
_atom_site_refinement_flags_adp
S1 S 0.71097(5) 0.61986(2) 0.43641(3) 0.01498(10) Uani 1 1 d . .
O1 O 0.86298(17) 0.51630(6) 0.23001(10) 0.0220(2) Uani 1 1 d . .
O2 O 0.61384(16) 0.41663(6) 0.10305(9) 0.01797(18) Uani 1 1 d . .
N1 N 0.71793(17) 0.70547(7) 0.67981(10) 0.01548(19) Uani 1 1 d . .
N2 N 0.55502(18) 0.75230(7) 0.73578(10) 0.0155(2) Uani 1 1 d . .
N3 N 0.33451(17) 0.70747(7) 0.52684(10) 0.0165(2) Uani 1 1 d . .
C1 C 0.57613(19) 0.68011(7) 0.55429(11) 0.0133(2) Uani 1 1 d . .
C2 C 0.3298(2) 0.75213(8) 0.64509(13) 0.0180(2) Uani 1 1 d . .
H2A H 0.1866 0.7799 0.6625 0.022 Uiso 1 1 calc R U
C3 C 0.4492(2) 0.56094(7) 0.35525(12) 0.0150(2) Uani 1 1 d . .
H3 H 0.2985 0.5714 0.3856 0.018 Uiso 1 1 calc R U
C4 C 0.4433(2) 0.50213(8) 0.25352(12) 0.0159(2) Uani 1 1 d . .
H4 H 0.2913 0.4730 0.2169 0.019 Uiso 1 1 calc R U
C5 C 0.6621(2) 0.48114(7) 0.19688(12) 0.0153(2) Uani 1 1 d . .
C6 C 0.8247(2) 0.38676(8) 0.04884(13) 0.0205(2) Uani 1 1 d . .
H6A H 0.7681 0.3435 -0.0248 0.031 Uiso 1 1 calc R U
H6B H 0.9508 0.3632 0.1294 0.031 Uiso 1 1 calc R U
H6C H 0.8977 0.4333 0.0053 0.031 Uiso 1 1 calc R U
H2 H 0.609(3) 0.7718(11) 0.8212(18) 0.023(4) Uiso 1 1 d . .

loop_
_atom_site_aniso_label
_atom_site_aniso_U_11
_atom_site_aniso_U_22
_atom_site_aniso_U_33
_atom_site_aniso_U_23
_atom_site_aniso_U_13
_atom_site_aniso_U_12
S1 0.01155(15) 0.01841(18) 0.01519(15) -0.00141(9) 0.00347(10) -0.00226(9)
O1 0.0132(4) 0.0272(5) 0.0257(4) -0.0086(4) 0.0052(3) -0.0035(3)
O2 0.0158(4) 0.0174(4) 0.0199(4) -0.0040(3) 0.0023(3) 0.0000(3)
N1 0.0132(4) 0.0191(5) 0.0129(4) 0.0005(3) 0.0004(3) -0.0006(3)
N2 0.0142(4) 0.0206(5) 0.0108(4) -0.0009(3) 0.0008(3) -0.0015(3)
N3 0.0120(4) 0.0231(5) 0.0133(4) -0.0007(3) 0.0007(3) 0.0009(3)
C1 0.0130(4) 0.0158(5) 0.0108(4) 0.0019(3) 0.0019(3) -0.0016(4)
C2 0.0135(5) 0.0258(6) 0.0134(4) -0.0015(4) 0.0006(3) 0.0009(4)
C3 0.0113(4) 0.0172(5) 0.0165(4) 0.0011(4) 0.0029(3) -0.0011(4)
C4 0.0116(4) 0.0180(5) 0.0179(5) -0.0008(4) 0.0025(3) -0.0012(4)
C5 0.0132(4) 0.0160(5) 0.0156(4) -0.0005(4) 0.0012(3) 0.0007(4)
C6 0.0187(5) 0.0226(6) 0.0195(5) -0.0038(4) 0.0027(4) 0.0049(4)

loop_
_atom_type_symbol
_atom_type_description
_atom_type_scat_dispersion_real
_atom_type_scat_dispersion_imag
_atom_type_scat_source
C C 0.0033 0.0016 'International Tables Vol C Tables 4.2.6.8 and 6.1.1.4'
H H 0.0000 0.0000 'International Tables Vol C Tables 4.2.6.8 and 6.1.1.4'
N N 0.0061 0.0033 'International Tables Vol C Tables 4.2.6.8 and 6.1.1.4'
O O 0.0106 0.0060 'International Tables Vol C Tables 4.2.6.8 and 6.1.1.4'
S S 0.1246 0.1234 'International Tables Vol C Tables 4.2.6.8 and 6.1.1.4'

loop_
_geom_angle_atom_site_label_1
_geom_angle_atom_site_label_2
_geom_angle_atom_site_label_3
_geom_angle
C3 S1 C1 98.69(5)
C5 O2 C6 115.56(9)
C1 N1 N2 102.19(9)
C2 N2 N1 110.15(10)
C2 N2 H2 132.7(11)
N1 N2 H2 116.9(11)
C2 N3 C1 102.49(9)
N1 C1 N3 114.82(10)
N1 C1 S1 119.19(8)
N3 C1 S1 125.93(8)
N3 C2 N2 110.33(11)
N3 C2 H2A 124.8
N2 C2 H2A 124.8
C4 C3 S1 125.30(9)
C4 C3 H3 117.4
S1 C3 H3 117.4
C3 C4 C5 122.42(10)
C3 C4 H4 118.8
C5 C4 H4 118.8
O1 C5 O2 123.80(11)
O1 C5 C4 125.00(11)
O2 C5 C4 111.20(10)
O2 C6 H6A 109.5
O2 C6 H6B 109.5
H6A C6 H6B 109.5
O2 C6 H6C 109.5
H6A C6 H6C 109.5
H6B C6 H6C 109.5

loop_
_geom_bond_atom_site_label_1
_geom_bond_atom_site_label_2
_geom_bond_distance
S1 C3 1.7445(11)
S1 C1 1.7583(11)
O1 C5 1.2142(14)
O2 C5 1.3473(14)
O2 C6 1.4491(15)
N1 C1 1.3254(13)
N1 N2 1.3625(14)
N2 C2 1.3348(15)
N2 H2 0.852(17)
N3 C2 1.3310(15)
N3 C1 1.3651(14)
C2 H2A 0.9500
C3 C4 1.3401(16)
C3 H3 0.9500
C4 C5 1.4610(16)
C4 H4 0.9500
C6 H6A 0.9800
C6 H6B 0.9800
C6 H6C 0.9800

loop_
_geom_hbond_atom_site_label_D
_geom_hbond_atom_site_label_H
_geom_hbond_atom_site_label_A
_geom_hbond_distance_DH
_geom_hbond_distance_HA
_geom_hbond_distance_DA
_geom_hbond_angle_DHA
_geom_hbond_site_symmetry_A
C4 H4 O1 0.95 2.48 3.1524(15) 127.5 1_455
C6 H6B N1 0.98 2.51 3.4829(16) 175.2 3_766
N2 H2 N3 0.852(17) 2.080(17) 2.8994(13) 161.2(16) 4_676

loop_
_geom_torsion_atom_site_label_1
_geom_torsion_atom_site_label_2
_geom_torsion_atom_site_label_3
_geom_torsion_atom_site_label_4
_geom_torsion
C1 N1 N2 C2 0.66(13)
N2 N1 C1 N3 -0.10(13)
N2 N1 C1 S1 177.25(8)
C2 N3 C1 N1 -0.48(14)
C2 N3 C1 S1 -177.63(9)
C3 S1 C1 N1 149.42(9)
C3 S1 C1 N3 -33.55(11)
C1 N3 C2 N2 0.89(14)
N1 N2 C2 N3 -1.03(15)
C1 S1 C3 C4 -179.53(11)
S1 C3 C4 C5 -0.71(18)
C6 O2 C5 O1 3.91(17)
C6 O2 C5 C4 -175.56(10)
C3 C4 C5 O1 -3.5(2)
C3 C4 C5 O2 175.96(11)
